data_7030857
loop_
_publ_author_name
'Chen, Wen-Bin'
'Li, Zhi-Xin'
'Yu, Xin-Wei'
'Yang, Meng'
'Qiu, Yan-Xuan'
'Dong, Wen'
'Sun, Ya-Qiu'

_publ_section_title
;
 Syntheses, structures and properties of 5-azotetrazolyl salicylic acid
 and its dilanthanide complexes.
;
_journal_issue 24
_journal_name_full 'Dalton transactions (Cambridge, England : 2003)'
_journal_page_first 9090
_journal_page_last 9097
_journal_paper_doi 10.1039/c4dt00278d
_journal_volume 43
_journal_year 2014
_chemical_formula_sum 'C32 H46 Eu2 N24 O26'
_chemical_formula_weight 1486.87
_chemical_name_systematic
; 
 ? 
;
_space_group_IT_number 2
_symmetry_cell_setting triclinic
_symmetry_space_group_name_Hall '-P 1'
_symmetry_space_group_name_H-M 'P -1'
_atom_sites_solution_hydrogens geom
_atom_sites_solution_primary direct
_atom_sites_solution_secondary difmap
_audit_creation_method SHELXL-97
_cell_angle_alpha 99.9840(10)
_cell_angle_beta 95.9560(10)
_cell_angle_gamma 110.3260(10)
_cell_formula_units_Z 2
_cell_length_a 11.8805(2)
_cell_length_b 14.6591(3)
_cell_length_c 16.4889(3)
_cell_measurement_reflns_used 11918
_cell_measurement_temperature 296(2)
_cell_measurement_theta_max 27.58
_cell_measurement_theta_min 1.27
_cell_volume 2609.93(9)
_computing_cell_refinement 'Bruker SMART'
_computing_data_collection 'Bruker SMART'
_computing_data_reduction 'Bruker SMART'
_computing_molecular_graphics 'Bruker SHELXTL'
_computing_publication_material 'Bruker SHELXTL'
_computing_structure_refinement 'SHELXL-97 (Sheldrick, 1997)'
_computing_structure_solution 'SHELXS-97 (Sheldrick, 1990)'
_diffrn_ambient_temperature 296(2)
_diffrn_detector_area_resol_mean none
_diffrn_measured_fraction_theta_full 0.986
_diffrn_measured_fraction_theta_max 0.986
_diffrn_measurement_device_type 'CCD area detector'
_diffrn_measurement_method 'phi and omega scans'
_diffrn_radiation_monochromator graphite
_diffrn_radiation_source 'fine-focus sealed tube'
_diffrn_radiation_type MoK\a
_diffrn_radiation_wavelength 0.71073
_diffrn_reflns_av_R_equivalents 0.0212
_diffrn_reflns_av_unetI/netI 0.0212
_diffrn_reflns_limit_h_max 15
_diffrn_reflns_limit_h_min -15
_diffrn_reflns_limit_k_max 19
_diffrn_reflns_limit_k_min -18
_diffrn_reflns_limit_l_max 21
_diffrn_reflns_limit_l_min -21
_diffrn_reflns_number 41058
_diffrn_reflns_theta_full 27.58
_diffrn_reflns_theta_max 27.58
_diffrn_reflns_theta_min 1.27
_diffrn_standards_decay_% none
_diffrn_standards_interval_count none
_diffrn_standards_interval_time none
_diffrn_standards_number none
_exptl_absorpt_coefficient_mu 2.491
_exptl_absorpt_correction_T_max 0.451
_exptl_absorpt_correction_T_min 0.285
_exptl_absorpt_correction_type empirical
_exptl_absorpt_process_details SADABS
_exptl_crystal_colour yellow
_exptl_crystal_density_diffrn 1.892
_exptl_crystal_density_meas ?
_exptl_crystal_density_method 'not measured'
_exptl_crystal_description block
_exptl_crystal_F_000 1480.0
_exptl_crystal_size_max 0.52
_exptl_crystal_size_mid 0.46
_exptl_crystal_size_min 0.32
_refine_diff_density_max 1.472
_refine_diff_density_min -0.713
_refine_diff_density_rms 0.079
_refine_ls_extinction_coef 0.0011(5)
_refine_ls_extinction_expression Fc^*^=kFc[1+0.001xFc^2^\l^3^/sin(2\q)]^-1/4^
_refine_ls_extinction_method SHELXL
_refine_ls_goodness_of_fit_ref 1.036
_refine_ls_hydrogen_treatment mixed
_refine_ls_matrix_type full
_refine_ls_number_parameters 762
_refine_ls_number_reflns 12090
_refine_ls_number_restraints 44
_refine_ls_restrained_S_all 1.041
_refine_ls_R_factor_all 0.0292
_refine_ls_R_factor_gt 0.0244
_refine_ls_shift/su_max 0.012
_refine_ls_shift/su_mean 0.005
_refine_ls_structure_factor_coef Fsqd
_refine_ls_weighting_details 'calc w=1/[\s^2^(Fo^2^)+(0.0274P)^2^+2.8236P] where P=(Fo^2^+2Fc^2^)/3'
_refine_ls_weighting_scheme calc
_refine_ls_wR_factor_gt 0.0594
_refine_ls_wR_factor_ref 0.0621
_reflns_number_gt 10514
_reflns_number_total 12090
_reflns_threshold_expression >2sigma(I)
_cod_data_source_file c4dt00278d2.cif
_cod_data_source_block 1
_cod_depositor_comments
;Adding full bibliography for 7030851--7030857.cif.

The following automatic conversions were performed:

'_exptl_crystal_density_meas' value 'not measured' was changed to '?'
- the value is perceived as not measured.

Automatic conversion script
Id: cif_fix_values 3008 2015-01-20 13:52:24Z robertas 

2018-05-30
Z value and formula fixed to values more according to usual
chemical conventions.                 miguel
;
_cod_original_formula_weight 2973.74
_cod_original_formula_units_Z 1
_cod_original_sg_symbol_H-M P-1
_cod_original_formula_sum 'C64 H92 Eu4 N48 O52 '
_cod_database_code 7030857

loop_
_symmetry_equiv_pos_as_xyz
'x, y, z'
'-x, -y, -z'

loop_
_atom_site_label
_atom_site_type_symbol
_atom_site_fract_x
_atom_site_fract_y
_atom_site_fract_z
_atom_site_U_iso_or_equiv
_atom_site_adp_type
_atom_site_occupancy
_atom_site_symmetry_multiplicity
_atom_site_calc_flag
_atom_site_refinement_flags
Eu1 Eu 0.844263(11) 1.048387(9) 0.404693(8) 0.02402(4) Uani 1 1 d .
Eu2 Eu 0.347660(11) 0.547551(9) 0.923298(8) 0.02589(4) Uani 1 1 d .
O18 O 0.40988(18) 0.71909(14) 0.91411(13) 0.0364(5) Uani 1 1 d D
O20 O 0.19470(18) 0.57970(16) 0.99395(13) 0.0400(5) Uani 1 1 d D
O11 O 0.29461(17) 0.40418(14) 0.97812(12) 0.0339(4) Uani 1 1 d .
O10 O 0.56116(16) 0.60119(14) 0.92855(12) 0.0336(4) Uani 1 1 d .
O7 O 0.21673(16) 0.56576(14) 0.80466(11) 0.0313(4) Uani 1 1 d .
O8 O 0.14815(17) 0.42214(14) 0.84042(12) 0.0371(5) Uani 1 1 d .
O19 O 0.4432(2) 0.61826(16) 1.06705(13) 0.0457(5) Uani 1 1 d D
O5 O 0.79939(17) 0.91577(14) 0.47465(11) 0.0318(4) Uani 1 1 d .
O16 O 0.69702(17) 1.08555(16) 0.48294(12) 0.0361(4) Uani 1 1 d D
O14 O 0.91444(19) 1.22234(14) 0.41419(13) 0.0404(5) Uani 1 1 d D
O4 O 1.05485(16) 1.07152(15) 0.42430(12) 0.0356(5) Uani 1 1 d D
O1 O 0.69236(17) 1.05927(15) 0.30043(12) 0.0343(4) Uani 1 1 d .
O15 O 0.9307(2) 1.12298(16) 0.55674(13) 0.0449(5) Uani 1 1 d D
O2 O 0.62924(18) 0.91662(15) 0.33772(12) 0.0391(5) Uani 1 1 d .
C7 C 0.6138(2) 0.9733(2) 0.29151(16) 0.0290(5) Uani 1 1 d .
C1 C 0.5045(2) 0.93598(19) 0.22499(15) 0.0263(5) Uani 1 1 d .
C6 C 0.4905(2) 0.9937(2) 0.16949(16) 0.0277(5) Uani 1 1 d .
H6 H 0.5489 1.0573 0.1755 0.033 Uiso 1 1 calc R
C2 C 0.4154(3) 0.8407(2) 0.21576(17) 0.0328(6) Uani 1 1 d .
C31 C 0.3325(2) 0.36553(18) 1.03265(16) 0.0255(5) Uani 1 1 d .
C25 C 0.2422(2) 0.27450(18) 1.05046(15) 0.0244(5) Uani 1 1 d .
C26 C 0.1225(2) 0.22730(19) 1.00427(16) 0.0279(5) Uani 1 1 d .
C17 C 0.0263(2) 0.44449(19) 0.72802(16) 0.0273(5) Uani 1 1 d .
C23 C 0.1359(2) 0.48042(19) 0.79410(16) 0.0273(5) Uani 1 1 d .
C22 C 0.0113(2) 0.5029(2) 0.67310(16) 0.0279(5) Uani 1 1 d .
H22 H 0.0703 0.5661 0.6784 0.033 Uiso 1 1 calc R
C29 C 0.1977(2) 0.15055(19) 1.13369(16) 0.0273(5) Uani 1 1 d .
C30 C 0.2773(2) 0.23450(19) 1.11365(16) 0.0270(5) Uani 1 1 d .
H30 H 0.3565 0.2647 1.1437 0.032 Uiso 1 1 calc R
C28 C 0.0788(2) 0.1063(2) 1.08925(18) 0.0328(6) Uani 1 1 d .
H28 H 0.0239 0.0507 1.1029 0.039 Uiso 1 1 calc R
C27 C 0.0423(2) 0.1441(2) 1.02551(18) 0.0332(6) Uani 1 1 d .
H27 H -0.0373 0.1136 0.9960 0.040 Uiso 1 1 calc R
C21 C -0.0903(2) 0.4681(2) 0.61047(17) 0.0312(6) Uani 1 1 d .
C20 C -0.1796(3) 0.3737(2) 0.6028(2) 0.0432(7) Uani 1 1 d .
H20 H -0.2482 0.3505 0.5610 0.052 Uiso 1 1 calc R
C18 C -0.0639(3) 0.3497(2) 0.71906(18) 0.0354(6) Uani 1 1 d .
C5 C 0.3912(2) 0.9583(2) 0.10530(16) 0.0286(5) Uani 1 1 d .
C4 C 0.3024(3) 0.8628(2) 0.09647(18) 0.0359(6) Uani 1 1 d .
H4 H 0.2352 0.8386 0.0534 0.043 Uiso 1 1 calc R
O12 O 0.08228(18) 0.25896(15) 0.93914(13) 0.0396(5) Uani 1 1 d .
H8 H 0.1357 0.3100 0.9341 0.048 Uiso 1 1 calc R
O3 O 0.4235(2) 0.78118(16) 0.26789(14) 0.0477(6) Uani 1 1 d .
H2 H 0.4873 0.8088 0.3018 0.057 Uiso 1 1 calc R
O9 O -0.0547(2) 0.28902(17) 0.77006(16) 0.0531(6) Uani 1 1 d .
H7 H 0.0089 0.3168 0.8043 0.064 Uiso 1 1 calc R
N2 N 0.3058(2) 0.99388(17) -0.00844(14) 0.0305(5) Uani 1 1 d .
N14 N -0.1858(2) 0.50148(18) 0.50089(14) 0.0348(5) Uani 1 1 d .
N1 N 0.3906(2) 1.02568(17) 0.05406(14) 0.0305(5) Uani 1 1 d .
N13 N -0.0942(2) 0.53450(18) 0.55827(14) 0.0330(5) Uani 1 1 d .
N19 N 0.2291(2) 0.10511(17) 1.19720(14) 0.0312(5) Uani 1 1 d .
N3 N 0.3981(2) 1.15782(17) -0.04088(14) 0.0302(5) Uani 1 1 d .
N6 N 0.2324(2) 1.04705(18) -0.12394(14) 0.0332(5) Uani 1 1 d .
H1 H 0.1706 0.9928 -0.1452 0.040 Uiso 1 1 calc R
N15 N -0.1026(2) 0.66112(18) 0.45943(14) 0.0346(5) Uani 1 1 d .
N18 N -0.2711(2) 0.54542(19) 0.38442(15) 0.0375(5) Uani 1 1 d .
H18 H -0.3330 0.4902 0.3670 0.045 Uiso 1 1 calc R
N7 N 0.7614(2) 0.62765(17) 0.70183(14) 0.0328(5) Uani 1 1 d .
N20 N 0.3352(2) 0.15075(17) 1.23788(14) 0.0312(5) Uani 1 1 d .
N21 N 0.2985(2) 0.02443(19) 1.32309(15) 0.0373(6) Uani 1 1 d .
C8 C 0.3138(2) 1.06618(19) -0.05567(15) 0.0268(5) Uani 1 1 d .
C24 C -0.1840(2) 0.5699(2) 0.45056(16) 0.0307(6) Uani 1 1 d .
C13 C 0.7247(2) 0.66868(19) 0.63707(16) 0.0286(5) Uani 1 1 d .
C9 C 0.7558(2) 0.79214(19) 0.55301(15) 0.0244(5) Uani 1 1 d .
C32 C 0.3669(2) 0.1058(2) 1.30047(16) 0.0304(6) Uani 1 1 d .
C10 C 0.6368(2) 0.7385(2) 0.50673(17) 0.0305(6) Uani 1 1 d .
C3 C 0.3146(3) 0.8052(2) 0.15118(19) 0.0391(7) Uani 1 1 d .
H3 H 0.2554 0.7420 0.1453 0.047 Uiso 1 1 calc R
C12 C 0.6083(3) 0.6166(2) 0.59096(19) 0.0364(6) Uani 1 1 d .
H12 H 0.5593 0.5577 0.6035 0.044 Uiso 1 1 calc R
C11 C 0.5645(3) 0.6507(2) 0.52709(19) 0.0388(7) Uani 1 1 d .
H11 H 0.4860 0.6151 0.4971 0.047 Uiso 1 1 calc R
C15 C 0.8394(2) 0.88442(19) 0.53375(15) 0.0250(5) Uani 1 1 d .
C14 C 0.7970(2) 0.75612(19) 0.61751(16) 0.0271(5) Uani 1 1 d .
H14 H 0.8751 0.7914 0.6484 0.032 Uiso 1 1 calc R
C16 C 0.8974(3) 0.6287(2) 0.80376(17) 0.0320(6) Uani 1 1 d .
N5 N 0.2677(2) 1.13073(18) -0.15237(14) 0.0337(5) Uani 1 1 d .
N17 N -0.2416(2) 0.62500(19) 0.35100(15) 0.0380(6) Uani 1 1 d .
N4 N 0.3669(2) 1.19652(17) -0.10302(14) 0.0333(5) Uani 1 1 d .
N16 N -0.1410(2) 0.69444(18) 0.39582(15) 0.0378(5) Uani 1 1 d .
N8 N 0.8684(2) 0.67421(17) 0.74028(14) 0.0317(5) Uani 1 1 d .
N24 N 0.4783(2) 0.14723(19) 1.34564(15) 0.0379(6) Uani 1 1 d .
N9 N 0.8239(2) 0.5498(2) 0.82634(16) 0.0406(6) Uani 1 1 d .
N23 N 0.4788(2) 0.0877(2) 1.39851(16) 0.0428(6) Uani 1 1 d .
N22 N 0.3719(2) 0.0148(2) 1.38501(16) 0.0433(6) Uani 1 1 d .
C19 C -0.1668(3) 0.3154(2) 0.6564(2) 0.0452(8) Uani 1 1 d .
H19 H -0.2267 0.2526 0.6512 0.054 Uiso 1 1 calc R
N12 N 1.0084(2) 0.66462(19) 0.84958(16) 0.0399(6) Uani 1 1 d .
N11 N 1.0027(3) 0.6045(2) 0.90241(16) 0.0463(7) Uani 1 1 d .
N10 N 0.8927(3) 0.5362(2) 0.88852(17) 0.0470(7) Uani 1 1 d .
O6 O 0.58862(19) 0.76711(16) 0.44361(14) 0.0433(5) Uani 1 1 d .
H5 H 0.6378 0.8197 0.4376 0.052 Uiso 1 1 calc R
O17 O 0.84984(18) 0.88924(15) 0.31140(12) 0.0386(5) Uani 1 1 d D
O21 O 0.3918(2) 0.46230(19) 0.80203(13) 0.0531(6) Uani 1 1 d D
O13 O 0.92506(18) 1.08163(16) 0.26718(12) 0.0421(5) Uani 1 1 d D
O25 O 0.5916(2) 0.42092(19) 0.78096(17) 0.0579(6) Uani 1 1 d D
O26 O 0.2401(2) 0.7988(2) 0.8724(2) 0.0730(8) Uani 1 1 d D
O24 O 0.0622(3) 0.9080(2) 0.2329(2) 0.0925(11) Uani 1 1 d D
O22 O 0.7590(3) 0.2542(2) 0.2954(2) 0.1007(12) Uani 1 1 d D
O23 O 0.5921(3) 0.3451(2) 0.28946(19) 0.0966(11) Uani 1 1 d D
H10 H 0.9655 1.0549 0.2555 0.116 Uiso 1 1 d RD
H9 H 0.9377 1.1311 0.2502 0.116 Uiso 1 1 d RD
H13 H 0.9683 1.2618 0.4510 0.116 Uiso 1 1 d RD
H15 H 0.8905 1.2494 0.3831 0.116 Uiso 1 1 d RD
H16 H 0.9472 1.0855 0.5801 0.116 Uiso 1 1 d RD
H17 H 0.9792 1.1780 0.5689 0.116 Uiso 1 1 d RD
H24 H 0.8086 0.8826 0.2678 0.116 Uiso 1 1 d RD
H23 H 0.8175 0.8426 0.3325 0.116 Uiso 1 1 d RD
H21 H 0.6331 1.0839 0.4614 0.116 Uiso 1 1 d RD
H25 H 0.6889 1.0622 0.5244 0.116 Uiso 1 1 d RD
H26 H 0.3598 0.7426 0.9085 0.116 Uiso 1 1 d RD
H29 H 0.4709 0.7581 0.9457 0.116 Uiso 1 1 d RD
H31 H 0.5065 0.6637 1.0772 0.116 Uiso 1 1 d RD
H32 H 0.4224 0.6035 1.1104 0.116 Uiso 1 1 d RD
H33 H 0.1759 0.5470 1.0289 0.116 Uiso 1 1 d RD
H34 H 0.1383 0.5873 0.9705 0.116 Uiso 1 1 d RD
H36 H 0.3412 0.4312 0.7620 0.116 Uiso 1 1 d RD
H35 H 0.4549 0.4563 0.8003 0.116 Uiso 1 1 d RD
H37 H 0.7436 0.2798 0.3501 0.116 Uiso 1 1 d RD
H40 H 0.5191 0.3112 0.2882 0.116 Uiso 1 1 d RD
H42 H 0.1334 0.9324 0.2583 0.116 Uiso 1 1 d RD
H41 H 0.0142 0.8975 0.2648 0.116 Uiso 1 1 d RD
H43 H 0.5675 0.4070 0.7313 0.116 Uiso 1 1 d RD
H44 H 0.6638 0.4505 0.7906 0.116 Uiso 1 1 d RD
H45 H 0.2523 0.7817 0.8178 0.116 Uiso 1 1 d RD
H38 H 0.7169 0.1942 0.2963 0.116 Uiso 1 1 d RD
H46 H 0.1633 0.7648 0.8611 0.116 Uiso 1 1 d RD
H39 H 0.6325 0.3139 0.2706 0.116 Uiso 1 1 d RD

loop_
_atom_site_aniso_label
_atom_site_aniso_U_11
_atom_site_aniso_U_22
_atom_site_aniso_U_33
_atom_site_aniso_U_23
_atom_site_aniso_U_13
_atom_site_aniso_U_12
Eu1 0.02140(7) 0.02529(7) 0.02269(7) 0.00823(5) -0.00284(5) 0.00602(5)
Eu2 0.02267(7) 0.02487(7) 0.02469(7) 0.01026(5) -0.00373(5) 0.00227(5)
O18 0.0332(10) 0.0255(10) 0.0415(11) 0.0079(8) -0.0108(8) 0.0046(8)
O20 0.0375(11) 0.0502(13) 0.0348(11) 0.0172(9) 0.0049(9) 0.0162(10)
O11 0.0322(10) 0.0303(10) 0.0361(11) 0.0171(8) -0.0038(8) 0.0061(8)
O10 0.0231(9) 0.0333(10) 0.0390(11) 0.0140(8) -0.0037(8) 0.0036(8)
O7 0.0280(9) 0.0292(10) 0.0290(10) 0.0092(8) -0.0050(7) 0.0029(8)
O8 0.0330(10) 0.0334(11) 0.0376(11) 0.0157(9) -0.0076(8) 0.0039(8)
O19 0.0462(13) 0.0419(12) 0.0310(11) 0.0106(9) -0.0070(9) -0.0026(10)
O5 0.0313(10) 0.0319(10) 0.0294(10) 0.0145(8) -0.0037(8) 0.0075(8)
O16 0.0320(10) 0.0481(12) 0.0309(10) 0.0135(9) 0.0027(8) 0.0168(9)
O14 0.0445(12) 0.0270(10) 0.0387(11) 0.0087(8) -0.0104(9) 0.0044(9)
O4 0.0214(9) 0.0420(11) 0.0390(11) 0.0216(9) -0.0032(8) 0.0028(8)
O1 0.0267(10) 0.0385(11) 0.0307(10) 0.0105(8) -0.0070(8) 0.0058(8)
O15 0.0444(12) 0.0467(13) 0.0333(11) 0.0108(9) -0.0080(9) 0.0079(10)
O2 0.0400(11) 0.0389(11) 0.0361(11) 0.0122(9) -0.0098(9) 0.0148(9)
C7 0.0287(13) 0.0359(15) 0.0227(12) 0.0043(10) 0.0001(10) 0.0148(12)
C1 0.0243(12) 0.0297(13) 0.0239(12) 0.0031(10) -0.0008(10) 0.0115(11)
C6 0.0249(13) 0.0295(13) 0.0263(13) 0.0044(10) -0.0007(10) 0.0095(11)
C2 0.0328(14) 0.0326(15) 0.0322(14) 0.0092(11) -0.0007(11) 0.0121(12)
C31 0.0267(13) 0.0230(12) 0.0264(12) 0.0082(10) 0.0005(10) 0.0088(10)
C25 0.0242(12) 0.0247(12) 0.0241(12) 0.0074(10) 0.0014(9) 0.0087(10)
C26 0.0266(13) 0.0271(13) 0.0286(13) 0.0061(10) -0.0009(10) 0.0102(11)
C17 0.0243(12) 0.0295(13) 0.0258(12) 0.0043(10) -0.0001(10) 0.0094(11)
C23 0.0257(13) 0.0278(13) 0.0248(12) 0.0056(10) -0.0001(10) 0.0072(11)
C22 0.0240(12) 0.0285(13) 0.0283(13) 0.0043(10) 0.0006(10) 0.0084(10)
C29 0.0325(13) 0.0262(13) 0.0263(13) 0.0089(10) 0.0065(10) 0.0128(11)
C30 0.0253(12) 0.0280(13) 0.0277(13) 0.0093(10) 0.0022(10) 0.0093(10)
C28 0.0311(14) 0.0275(14) 0.0369(15) 0.0106(11) 0.0073(11) 0.0056(11)
C27 0.0236(13) 0.0305(14) 0.0397(15) 0.0085(12) -0.0013(11) 0.0045(11)
C21 0.0290(13) 0.0343(15) 0.0295(14) 0.0058(11) -0.0018(11) 0.0136(12)
C20 0.0291(15) 0.0449(18) 0.0452(18) 0.0088(14) -0.0113(13) 0.0067(13)
C18 0.0314(14) 0.0322(15) 0.0376(15) 0.0110(12) -0.0013(12) 0.0066(12)
C5 0.0289(13) 0.0332(14) 0.0233(12) 0.0066(10) -0.0010(10) 0.0125(11)
C4 0.0270(14) 0.0397(16) 0.0330(15) 0.0069(12) -0.0073(11) 0.0072(12)
O12 0.0304(10) 0.0389(12) 0.0412(11) 0.0184(9) -0.0108(9) 0.0031(9)
O3 0.0478(13) 0.0377(12) 0.0478(13) 0.0216(10) -0.0116(10) 0.0041(10)
O9 0.0425(13) 0.0407(13) 0.0596(15) 0.0269(11) -0.0157(11) -0.0050(10)
N2 0.0292(11) 0.0313(12) 0.0266(11) 0.0064(9) -0.0046(9) 0.0087(10)
N14 0.0324(12) 0.0384(13) 0.0296(12) 0.0050(10) -0.0042(10) 0.0125(10)
N1 0.0286(11) 0.0325(12) 0.0265(11) 0.0061(9) -0.0041(9) 0.0093(10)
N13 0.0330(12) 0.0361(13) 0.0272(11) 0.0039(10) -0.0041(9) 0.0135(10)
N19 0.0369(13) 0.0310(12) 0.0302(12) 0.0150(9) 0.0086(10) 0.0136(10)
N3 0.0317(12) 0.0289(12) 0.0251(11) 0.0039(9) -0.0035(9) 0.0089(10)
N6 0.0313(12) 0.0324(12) 0.0262(11) 0.0045(9) -0.0080(9) 0.0048(10)
N15 0.0362(13) 0.0331(13) 0.0268(12) -0.0009(9) -0.0061(10) 0.0104(10)
N18 0.0311(12) 0.0412(14) 0.0303(12) 0.0041(10) -0.0082(10) 0.0071(11)
N7 0.0376(13) 0.0317(12) 0.0320(12) 0.0137(10) 0.0066(10) 0.0134(10)
N20 0.0357(13) 0.0339(12) 0.0285(11) 0.0127(10) 0.0053(10) 0.0159(10)
N21 0.0385(13) 0.0447(14) 0.0386(13) 0.0236(11) 0.0101(11) 0.0199(11)
C8 0.0269(13) 0.0282(13) 0.0224(12) 0.0032(10) -0.0018(10) 0.0096(11)
C24 0.0299(14) 0.0355(15) 0.0240(13) 0.0013(11) -0.0023(10) 0.0133(12)
C13 0.0328(14) 0.0267(13) 0.0296(13) 0.0108(11) 0.0068(11) 0.0126(11)
C9 0.0217(12) 0.0266(13) 0.0249(12) 0.0073(10) 0.0019(9) 0.0088(10)
C32 0.0353(14) 0.0360(15) 0.0277(13) 0.0137(11) 0.0103(11) 0.0185(12)
C10 0.0291(14) 0.0296(14) 0.0295(13) 0.0051(11) -0.0033(11) 0.0101(11)
C3 0.0323(15) 0.0317(15) 0.0417(16) 0.0100(12) -0.0053(12) 0.0005(12)
C12 0.0350(15) 0.0250(14) 0.0431(16) 0.0101(12) 0.0045(12) 0.0031(12)
C11 0.0313(15) 0.0312(15) 0.0423(16) 0.0067(12) -0.0063(12) 0.0019(12)
C15 0.0236(12) 0.0294(13) 0.0229(12) 0.0091(10) 0.0012(9) 0.0101(10)
C14 0.0233(12) 0.0302(13) 0.0279(13) 0.0098(10) 0.0023(10) 0.0092(10)
C16 0.0376(15) 0.0368(15) 0.0295(13) 0.0122(11) 0.0086(11) 0.0206(13)
N5 0.0358(13) 0.0360(13) 0.0251(11) 0.0079(10) -0.0038(9) 0.0103(10)
N17 0.0403(14) 0.0434(14) 0.0273(12) 0.0066(10) -0.0031(10) 0.0150(12)
N4 0.0372(13) 0.0312(12) 0.0269(11) 0.0067(9) -0.0011(10) 0.0091(10)
N16 0.0428(14) 0.0372(14) 0.0295(12) 0.0039(10) 0.0011(10) 0.0135(11)
N8 0.0375(13) 0.0349(13) 0.0299(12) 0.0139(10) 0.0091(10) 0.0182(11)
N24 0.0395(14) 0.0448(15) 0.0327(13) 0.0149(11) 0.0051(10) 0.0171(12)
N9 0.0404(14) 0.0532(16) 0.0422(14) 0.0301(12) 0.0139(11) 0.0234(12)
N23 0.0436(15) 0.0608(18) 0.0353(13) 0.0216(12) 0.0082(11) 0.0276(14)
N22 0.0462(15) 0.0589(17) 0.0425(14) 0.0313(13) 0.0154(12) 0.0295(14)
C19 0.0303(15) 0.0374(17) 0.0526(19) 0.0119(14) -0.0098(13) -0.0022(13)
N12 0.0441(14) 0.0432(15) 0.0370(13) 0.0132(11) 0.0050(11) 0.0205(12)
N11 0.0532(17) 0.0651(19) 0.0347(14) 0.0214(13) 0.0079(12) 0.0345(15)
N10 0.0495(16) 0.0682(19) 0.0434(15) 0.0350(14) 0.0168(13) 0.0333(15)
O6 0.0348(11) 0.0401(12) 0.0436(12) 0.0154(10) -0.0145(9) 0.0034(9)
O17 0.0384(11) 0.0421(12) 0.0302(10) 0.0068(9) -0.0016(8) 0.0115(9)
O21 0.0395(12) 0.0798(17) 0.0328(11) -0.0100(11) -0.0110(9) 0.0291(12)
O13 0.0339(11) 0.0545(13) 0.0301(10) 0.0095(9) -0.0014(8) 0.0092(10)
O25 0.0452(14) 0.0557(15) 0.0697(17) 0.0100(13) 0.0191(12) 0.0143(12)
O26 0.0582(17) 0.0516(16) 0.102(2) 0.0171(15) -0.0039(15) 0.0165(13)
O24 0.0600(19) 0.073(2) 0.141(3) 0.038(2) 0.032(2) 0.0107(16)
O22 0.110(3) 0.0593(19) 0.114(3) 0.0340(18) -0.030(2) 0.0152(18)
O23 0.079(2) 0.083(2) 0.109(3) 0.024(2) 0.033(2) 0.0017(18)

loop_
_atom_type_symbol
_atom_type_description
_atom_type_scat_dispersion_real
_atom_type_scat_dispersion_imag
_atom_type_scat_source
C C 0.0033 0.0016 'International Tables Vol C Tables 4.2.6.8 and 6.1.1.4'
H H 0.0000 0.0000 'International Tables Vol C Tables 4.2.6.8 and 6.1.1.4'
N N 0.0061 0.0033 'International Tables Vol C Tables 4.2.6.8 and 6.1.1.4'
O O 0.0106 0.0060 'International Tables Vol C Tables 4.2.6.8 and 6.1.1.4'
Eu Eu -0.1578 3.6682 'International Tables Vol C Tables 4.2.6.8 and 6.1.1.4'

loop_
_geom_angle_atom_site_label_1
_geom_angle_atom_site_label_2
_geom_angle_atom_site_label_3
_geom_angle
_geom_angle_site_symmetry_1
O5 Eu1 O14 148.05(7) .
O5 Eu1 O4 91.10(6) .
O14 Eu1 O4 85.25(7) .
O5 Eu1 O1 121.68(6) .
O14 Eu1 O1 78.74(7) .
O4 Eu1 O1 138.66(6) .
O5 Eu1 O16 81.10(7) .
O14 Eu1 O16 81.42(7) .
O4 Eu1 O16 139.78(7) .
O1 Eu1 O16 75.06(6) .
O5 Eu1 O15 72.72(7) .
O14 Eu1 O15 75.92(7) .
O4 Eu1 O15 72.60(7) .
O1 Eu1 O15 137.09(7) .
O16 Eu1 O15 67.38(7) .
O5 Eu1 O17 68.97(7) .
O14 Eu1 O17 139.41(7) .
O4 Eu1 O17 75.78(7) .
O1 Eu1 O17 92.21(6) .
O16 Eu1 O17 134.67(7) .
O15 Eu1 O17 129.02(7) .
O5 Eu1 O2 70.75(6) .
O14 Eu1 O2 127.50(6) .
O4 Eu1 O2 142.11(7) .
O1 Eu1 O2 51.42(6) .
O16 Eu1 O2 71.70(7) .
O15 Eu1 O2 128.18(7) .
O17 Eu1 O2 66.76(7) .
O5 Eu1 O13 136.06(7) .
O14 Eu1 O13 72.38(7) .
O4 Eu1 O13 71.64(6) .
O1 Eu1 O13 67.24(6) .
O16 Eu1 O13 137.27(6) .
O15 Eu1 O13 133.46(7) .
O17 Eu1 O13 67.70(7) .
O2 Eu1 O13 98.24(6) .
O5 Eu1 C7 96.67(7) .
O14 Eu1 C7 103.37(7) .
O4 Eu1 C7 147.49(7) .
O1 Eu1 C7 25.46(7) .
O16 Eu1 C7 72.72(7) .
O15 Eu1 C7 139.78(7) .
O17 Eu1 C7 77.71(7) .
O2 Eu1 C7 26.02(7) .
O13 Eu1 C7 81.11(7) .
O11 Eu2 O10 105.40(6) .
O11 Eu2 O21 91.18(8) .
O10 Eu2 O21 69.77(7) .
O11 Eu2 O20 84.05(7) .
O10 Eu2 O20 142.81(7) .
O21 Eu2 O20 147.07(7) .
O11 Eu2 O19 79.19(7) .
O10 Eu2 O19 72.54(7) .
O21 Eu2 O19 136.85(8) .
O20 Eu2 O19 74.22(8) .
O11 Eu2 O18 161.36(7) .
O10 Eu2 O18 75.34(7) .
O21 Eu2 O18 106.19(9) .
O20 Eu2 O18 84.82(7) .
O19 Eu2 O18 83.43(7) .
O11 Eu2 O7 122.97(6) .
O10 Eu2 O7 119.85(6) .
O21 Eu2 O7 75.33(7) .
O20 Eu2 O7 80.09(7) .
O19 Eu2 O7 144.03(7) .
O18 Eu2 O7 69.41(6) .
O11 Eu2 O8 71.01(6) .
O10 Eu2 O8 142.52(7) .
O21 Eu2 O8 72.99(7) .
O20 Eu2 O8 74.66(7) .
O19 Eu2 O8 138.57(7) .
O18 Eu2 O8 120.01(6) .
O7 Eu2 O8 51.98(6) .
O11 Eu2 C23 97.24(7) .
O10 Eu2 C23 135.96(7) .
O21 Eu2 C23 72.54(7) .
O20 Eu2 C23 75.78(7) .
O19 Eu2 C23 149.99(8) .
O18 Eu2 C23 94.44(7) .
O7 Eu2 C23 25.74(7) .
O8 Eu2 C23 26.25(6) .
O11 Eu2 H33 69.3 .
O10 Eu2 H33 140.5 .
O21 Eu2 H33 146.4 .
O20 Eu2 H33 15.4 .
O19 Eu2 H33 68.0 .
O18 Eu2 H33 98.0 .
O7 Eu2 H33 92.2 .
O8 Eu2 H33 74.8 .
C23 Eu2 H33 82.7 .
Eu2 O18 H26 119.0 .
Eu2 O18 H29 116.7 .
H26 O18 H29 111.5 .
Eu2 O20 H33 113.4 .
Eu2 O20 H34 122.6 .
H33 O20 H34 112.1 .
C31 O11 Eu2 142.67(17) .
C31 O10 Eu2 152.04(18) 2_667
C23 O7 Eu2 95.04(15) .
C23 O8 Eu2 93.20(15) .
Eu2 O19 H31 118.4 .
Eu2 O19 H32 131.4 .
H31 O19 H32 110.3 .
C15 O5 Eu1 144.06(17) .
Eu1 O16 H21 123.4 .
Eu1 O16 H25 114.5 .
H21 O16 H25 109.9 .
Eu1 O14 H13 122.4 .
Eu1 O14 H15 126.1 .
H13 O14 H15 111.5 .
C15 O4 Eu1 149.50(19) 2_776
C7 O1 Eu1 98.20(15) .
Eu1 O15 H16 112.7 .
Eu1 O15 H17 117.5 .
H16 O15 H17 114.7 .
C7 O2 Eu1 90.01(16) .
O1 C7 O2 120.1(2) .
O1 C7 C1 120.4(2) .
O2 C7 C1 119.5(2) .
O1 C7 Eu1 56.34(13) .
O2 C7 Eu1 63.97(14) .
C1 C7 Eu1 172.90(18) .
C6 C1 C2 119.0(2) .
C6 C1 C7 120.4(2) .
C2 C1 C7 120.5(2) .
C5 C6 C1 121.0(2) .
C5 C6 H6 119.5 .
C1 C6 H6 119.5 .
O3 C2 C3 118.3(3) .
O3 C2 C1 121.8(2) .
C3 C2 C1 119.9(2) .
O10 C31 O11 124.0(2) 2_667
O10 C31 C25 118.9(2) 2_667
O11 C31 C25 117.0(2) .
C30 C25 C26 118.8(2) .
C30 C25 C31 118.8(2) .
C26 C25 C31 122.4(2) .
O12 C26 C27 118.0(2) .
O12 C26 C25 122.7(2) .
C27 C26 C25 119.3(2) .
C22 C17 C18 118.7(2) .
C22 C17 C23 121.0(2) .
C18 C17 C23 120.3(2) .
O7 C23 O8 119.8(2) .
O7 C23 C17 121.6(2) .
O8 C23 C17 118.6(2) .
O7 C23 Eu2 59.22(13) .
O8 C23 Eu2 60.55(13) .
C17 C23 Eu2 179.16(19) .
C21 C22 C17 120.7(3) .
C21 C22 H22 119.6 .
C17 C22 H22 119.6 .
C30 C29 C28 119.0(2) .
C30 C29 N19 124.2(2) .
C28 C29 N19 116.8(2) .
C25 C30 C29 121.7(2) .
C25 C30 H30 119.2 .
C29 C30 H30 119.2 .
C27 C28 C29 120.3(2) .
C27 C28 H28 119.8 .
C29 C28 H28 119.8 .
C28 C27 C26 120.8(3) .
C28 C27 H27 119.6 .
C26 C27 H27 119.6 .
C22 C21 C20 119.8(3) .
C22 C21 N13 115.2(2) .
C20 C21 N13 125.0(2) .
C19 C20 C21 120.3(3) .
C19 C20 H20 119.8 .
C21 C20 H20 119.8 .
O9 C18 C19 117.9(3) .
O9 C18 C17 121.7(2) .
C19 C18 C17 120.4(3) .
C6 C5 C4 119.7(2) .
C6 C5 N1 114.1(2) .
C4 C5 N1 126.2(2) .
C3 C4 C5 119.9(3) .
C3 C4 H4 120.0 .
C5 C4 H4 120.0 .
C26 O12 H8 109.5 .
C2 O3 H2 109.5 .
C18 O9 H7 109.5 .
N1 N2 C8 111.7(2) .
N13 N14 C24 112.1(2) .
N2 N1 C5 116.1(2) .
N14 N13 C21 114.6(2) .
N20 N19 C29 114.1(2) .
C8 N3 N4 104.6(2) .
C8 N6 N5 104.7(2) .
C8 N6 H1 127.6 .
N5 N6 H1 127.6 .
C24 N15 N16 104.8(2) .
C24 N18 N17 104.8(2) .
C24 N18 H18 127.6 .
N17 N18 H18 127.6 .
N8 N7 C13 115.2(2) .
N19 N20 C32 114.3(2) .
C32 N21 N22 104.2(2) .
N6 C8 N3 111.8(2) .
N6 C8 N2 120.9(2) .
N3 C8 N2 127.3(2) .
N15 C24 N18 111.8(2) .
N15 C24 N14 128.0(2) .
N18 C24 N14 120.2(3) .
C12 C13 C14 119.0(2) .
C12 C13 N7 116.6(2) .
C14 C13 N7 124.4(2) .
C14 C9 C10 118.9(2) .
C14 C9 C15 118.7(2) .
C10 C9 C15 122.4(2) .
N24 C32 N21 112.6(2) .
N24 C32 N20 118.8(2) .
N21 C32 N20 128.6(3) .
O6 C10 C11 117.4(2) .
O6 C10 C9 123.4(2) .
C11 C10 C9 119.2(2) .
C4 C3 C2 120.5(3) .
C4 C3 H3 119.8 .
C2 C3 H3 119.8 .
C11 C12 C13 120.9(3) .
C11 C12 H12 119.6 .
C13 C12 H12 119.6 .
C12 C11 C10 120.6(3) .
C12 C11 H11 119.7 .
C10 C11 H11 119.7 .
O4 C15 O5 122.5(2) 2_776
O4 C15 C9 120.1(2) 2_776
O5 C15 C9 117.4(2) .
C9 C14 C13 121.5(2) .
C9 C14 H14 119.2 .
C13 C14 H14 119.2 .
N9 C16 N12 111.9(2) .
N9 C16 N8 127.3(3) .
N12 C16 N8 120.8(3) .
N4 N5 N6 109.4(2) .
N16 N17 N18 109.4(2) .
N5 N4 N3 109.5(2) .
N17 N16 N15 109.2(2) .
N7 N8 C16 111.6(2) .
C32 N24 N23 104.0(2) .
C16 N9 N10 104.7(3) .
N22 N23 N24 109.7(2) .
N23 N22 N21 109.6(2) .
C20 C19 C18 120.0(3) .
C20 C19 H19 120.0 .
C18 C19 H19 120.0 .
C16 N12 N11 104.5(3) .
N10 N11 N12 109.4(2) .
N11 N10 N9 109.5(2) .
C10 O6 H5 109.5 .
Eu1 O17 H24 104.5 .
Eu1 O17 H23 107.5 .
H24 O17 H23 109.3 .
Eu2 O21 H36 122.4 .
Eu2 O21 H35 123.1 .
H36 O21 H35 114.0 .
Eu1 O13 H10 113.0 .
Eu1 O13 H9 126.7 .
H10 O13 H9 113.8 .
H43 O25 H44 109.6 .
H45 O26 H46 94.6 .
H42 O24 H41 111.3 .
H37 O22 H38 92.2 .
H40 O23 H39 115.4 .

loop_
_geom_bond_atom_site_label_1
_geom_bond_atom_site_label_2
_geom_bond_distance
_geom_bond_site_symmetry_2
Eu1 O5 2.3620(17) .
Eu1 O14 2.3621(19) .
Eu1 O4 2.3840(18) .
Eu1 O1 2.4268(18) .
Eu1 O16 2.431(2) .
Eu1 O15 2.504(2) .
Eu1 O17 2.588(2) .
Eu1 O2 2.593(2) .
Eu1 O13 2.610(2) .
Eu1 C7 2.886(3) .
Eu2 O11 2.3427(17) .
Eu2 O10 2.3674(18) .
Eu2 O21 2.375(2) .
Eu2 O20 2.393(2) .
Eu2 O19 2.399(2) .
Eu2 O18 2.3993(18) .
Eu2 O7 2.4811(17) .
Eu2 O8 2.5090(19) .
Eu2 C23 2.877(3) .
Eu2 H33 2.8160 .
O18 H26 0.7892 .
O18 H29 0.8090 .
O20 H33 0.8134 .
O20 H34 0.7898 .
O11 C31 1.265(3) .
O10 C31 1.241(3) 2_667
O7 C23 1.254(3) .
O8 C23 1.274(3) .
O19 H31 0.7900 .
O19 H32 0.8193 .
O5 C15 1.264(3) .
O16 H21 0.7949 .
O16 H25 0.8168 .
O14 H13 0.8084 .
O14 H15 0.7863 .
O4 C15 1.255(3) 2_776
O1 C7 1.253(3) .
O15 H16 0.7884 .
O15 H17 0.7872 .
O2 C7 1.266(3) .
C7 C1 1.480(3) .
C1 C6 1.384(3) .
C1 C2 1.400(4) .
C6 C5 1.381(3) .
C6 H6 0.9300 .
C2 O3 1.345(3) .
C2 C3 1.396(4) .
C31 O10 1.241(3) 2_667
C31 C25 1.491(3) .
C25 C30 1.377(3) .
C25 C26 1.410(3) .
C26 O12 1.348(3) .
C26 C27 1.389(4) .
C17 C22 1.388(4) .
C17 C18 1.400(4) .
C17 C23 1.481(3) .
C22 C21 1.384(4) .
C22 H22 0.9300 .
C29 C30 1.384(3) .
C29 C28 1.391(4) .
C29 N19 1.419(3) .
C30 H30 0.9300 .
C28 C27 1.369(4) .
C28 H28 0.9300 .
C27 H27 0.9300 .
C21 C20 1.396(4) .
C21 N13 1.415(3) .
C20 C19 1.364(4) .
C20 H20 0.9300 .
C18 O9 1.349(3) .
C18 C19 1.394(4) .
C5 C4 1.402(4) .
C5 N1 1.409(3) .
C4 C3 1.367(4) .
C4 H4 0.9300 .
O12 H8 0.8200 .
O3 H2 0.8200 .
O9 H7 0.8200 .
N2 N1 1.260(3) .
N2 C8 1.404(3) .
N14 N13 1.255(3) .
N14 C24 1.405(4) .
N19 N20 1.252(3) .
N3 C8 1.330(3) .
N3 N4 1.333(3) .
N6 C8 1.326(3) .
N6 N5 1.335(3) .
N6 H1 0.8600 .
N15 C24 1.322(4) .
N15 N16 1.334(3) .
N18 C24 1.327(3) .
N18 N17 1.329(3) .
N18 H18 0.8600 .
N7 N8 1.251(3) .
N7 C13 1.414(3) .
N20 C32 1.403(3) .
N21 C32 1.329(3) .
N21 N22 1.332(3) .
C13 C12 1.386(4) .
C13 C14 1.386(3) .
C9 C14 1.384(3) .
C9 C10 1.412(3) .
C9 C15 1.483(3) .
C32 N24 1.325(4) .
C10 O6 1.335(3) .
C10 C11 1.395(4) .
C3 H3 0.9300 .
C12 C11 1.371(4) .
C12 H12 0.9300 .
C11 H11 0.9300 .
C15 O4 1.255(3) 2_776
C14 H14 0.9300 .
C16 N9 1.324(4) .
C16 N12 1.326(4) .
C16 N8 1.410(3) .
N5 N4 1.311(3) .
N17 N16 1.312(3) .
N24 N23 1.337(3) .
N9 N10 1.330(3) .
N23 N22 1.311(4) .
C19 H19 0.9300 .
N12 N11 1.333(3) .
N11 N10 1.309(4) .
O6 H5 0.8200 .
O17 H24 0.7983 .
O17 H23 0.8139 .
O21 H36 0.7928 .
O21 H35 0.7880 .
O13 H10 0.7377 .
O13 H9 0.7948 .
O25 H43 0.8047 .
O25 H44 0.7986 .
O26 H45 0.9322 .
O26 H46 0.8551 .
O24 H42 0.8261 .
O24 H41 0.8102 .
O22 H37 0.9756 .
O22 H38 0.8515 .
O23 H40 0.8324 .
O23 H39 0.8186 .
